data_4300686
loop_
_publ_author_name
'Lee, Hon Man'
'Lee, Chun-Chin'

_journal_name_full 'Inorganic Chemistry'
_journal_paper_doi 10.1021/ic051840n
_journal_year 2006
_chemical_formula_moiety 'C34 H38 Ag2 F2 N8, C3 H7 N O, 2(N O3)'
_chemical_formula_sum 'C37 H45 Ag2 F2 N11 O7'
_chemical_formula_weight 1009.58
_space_group_IT_number 2
_space_group_name_Hall '-P 1'
_space_group_name_H-M_alt 'P -1'
_symmetry_cell_setting triclinic
_symmetry_Int_Tables_number 2
_symmetry_space_group_name_Hall '-P 1'
_symmetry_space_group_name_H-M 'P -1'
_cell_angle_alpha 84.938(10)
_cell_angle_beta 84.937(9)
_cell_angle_gamma 80.770(10)
_cell_formula_units_Z 2
_cell_length_a 9.489(2)
_cell_length_b 12.732(3)
_cell_length_c 17.445(4)
_cell_measurement_temperature 150(2)
_cell_volume 2066.3(8)
_diffrn_ambient_temperature 150(2)
_exptl_crystal_density_diffrn 1.623
_cod_database_code 4300686

loop_
_symmetry_equiv_pos_as_xyz
'x, y, z'
'-x, -y, -z'

loop_
_atom_site_label
_atom_site_type_symbol
_atom_site_fract_x
_atom_site_fract_y
_atom_site_fract_z
_atom_site_U_iso_or_equiv
_atom_site_adp_type
_atom_site_occupancy
_atom_site_symmetry_multiplicity
_atom_site_calc_flag
_atom_site_refinement_flags
_atom_site_disorder_assembly
_atom_site_disorder_group
Ag1 Ag 0.91318(8) 1.02311(6) 0.16636(4) 0.0316(3) Uani 1 1 d . . .
Ag2 Ag 0.53862(8) 0.94166(6) 0.17053(5) 0.0321(3) Uani 1 1 d . . .
C1 C 0.8613(11) 1.1757(8) 0.1246(6) 0.033(2) Uani 1 1 d U . .
C2 C 0.7633(11) 1.3288(8) 0.0561(5) 0.030(2) Uani 1 1 d . . .
H2 H 0.6975 1.3767 0.0267 0.035 Uiso 1 1 calc R . .
C3 C 0.8854(11) 1.3502(8) 0.0807(6) 0.031(2) Uani 1 1 d . . .
H3 H 0.9229 1.4154 0.0721 0.037 Uiso 1 1 calc R . .
C4 C 1.0779(9) 1.2436(7) 0.1616(5) 0.024(2) Uani 1 1 d U . .
H4A H 1.1263 1.3067 0.1476 0.029 Uiso 1 1 calc R . .
H4B H 1.1427 1.1804 0.1433 0.029 Uiso 1 1 calc R . .
C5 C 1.0549(10) 1.2299(8) 0.2464(5) 0.026(2) Uani 1 1 d . . .
C6 C 1.1482(12) 1.1572(10) 0.2889(6) 0.048(3) Uani 1 1 d . . .
H6 H 1.2243 1.1134 0.2624 0.057 Uiso 1 1 calc R . .
C7 C 1.1338(13) 1.1466(11) 0.3679(6) 0.055(4) Uani 1 1 d . . .
H7 H 1.2001 1.0980 0.3964 0.066 Uiso 1 1 calc R . .
C8 C 1.0188(12) 1.2093(10) 0.4049(6) 0.048(3) Uani 1 1 d . . .
C9 C 0.9226(12) 1.2817(10) 0.3661(6) 0.046(3) Uani 1 1 d . . .
H9 H 0.8456 1.3247 0.3924 0.055 Uiso 1 1 calc R . .
C10 C 0.9436(12) 1.2889(9) 0.2864(7) 0.045(3) Uani 1 1 d . . .
H10 H 0.8771 1.3373 0.2579 0.053 Uiso 1 1 calc R . .
C11 C 0.6298(9) 1.1743(8) 0.0684(5) 0.026(2) Uani 1 1 d . . .
H11A H 0.6568 1.0959 0.0764 0.031 Uiso 1 1 calc R . .
H11B H 0.6042 1.1914 0.0144 0.031 Uiso 1 1 calc R . .
C12 C 0.4997(10) 1.2109(8) 0.1234(6) 0.030(2) Uani 1 1 d . . .
H12A H 0.4744 1.2894 0.1158 0.036 Uiso 1 1 calc R . .
H12B H 0.4173 1.1790 0.1103 0.036 Uiso 1 1 calc R . .
C13 C 0.5451(10) 1.2435(8) 0.2580(6) 0.031(2) Uani 1 1 d . . .
C14 C 0.5496(10) 1.1787(9) 0.3271(6) 0.035(3) Uani 1 1 d . . .
H14 H 0.5622 1.1997 0.3766 0.042 Uiso 1 1 calc R . .
C15 C 0.5321(10) 1.0779(8) 0.3089(6) 0.032(2) Uani 1 1 d . . .
C16 C 0.5555(11) 1.3595(8) 0.2439(6) 0.040(3) Uani 1 1 d . . .
H16A H 0.5649 1.3889 0.2929 0.059 Uiso 1 1 calc R . .
H16B H 0.4689 1.3970 0.2210 0.059 Uiso 1 1 calc R . .
H16C H 0.6394 1.3686 0.2085 0.059 Uiso 1 1 calc R . .
C17 C 0.5202(12) 0.9821(8) 0.3603(6) 0.042(3) Uani 1 1 d . . .
H17A H 0.4223 0.9660 0.3622 0.064 Uiso 1 1 calc R . .
H17B H 0.5428 0.9942 0.4122 0.064 Uiso 1 1 calc R . .
H17C H 0.5875 0.9219 0.3409 0.064 Uiso 1 1 calc R . .
C18 C 0.5948(10) 0.7958(7) 0.1245(6) 0.029(2) Uani 1 1 d . . .
C19 C 0.5834(11) 0.6331(8) 0.0856(6) 0.032(2) Uani 1 1 d . . .
H19 H 0.5480 0.5689 0.0796 0.038 Uiso 1 1 calc R . .
C20 C 0.7100(11) 0.6586(8) 0.0577(5) 0.029(2) Uani 1 1 d . . .
H20 H 0.7813 0.6166 0.0270 0.035 Uiso 1 1 calc R . .
C21 C 0.3736(10) 0.7221(9) 0.1670(5) 0.031(2) Uani 1 1 d . . .
H21A H 0.3315 0.6592 0.1560 0.037 Uiso 1 1 calc R . .
H21B H 0.3102 0.7867 0.1477 0.037 Uiso 1 1 calc R . .
C22 C 0.3768(10) 0.7235(8) 0.2527(6) 0.030(2) Uani 1 1 d . . .
C23 C 0.4798(11) 0.6593(8) 0.2937(6) 0.038(3) Uani 1 1 d . . .
H23 H 0.5543 0.6159 0.2659 0.045 Uiso 1 1 calc R . .
C24 C 0.4803(12) 0.6547(10) 0.3726(6) 0.045(3) Uani 1 1 d . . .
H24 H 0.5531 0.6096 0.3990 0.054 Uiso 1 1 calc R . .
C25 C 0.3703(12) 0.7186(10) 0.4123(6) 0.046(3) Uani 1 1 d . . .
C26 C 0.2644(12) 0.7857(10) 0.3727(7) 0.050(3) Uani 1 1 d . . .
H26 H 0.1900 0.8301 0.3999 0.060 Uiso 1 1 calc R . .
C27 C 0.2704(11) 0.7859(9) 0.2935(6) 0.039(3) Uani 1 1 d . . .
H27 H 0.1984 0.8307 0.2663 0.047 Uiso 1 1 calc R . .
C28 C 0.8451(10) 0.8112(8) 0.0668(6) 0.028(2) Uani 1 1 d . . .
H28A H 0.8173 0.8879 0.0754 0.034 Uiso 1 1 calc R . .
H28B H 0.8823 0.8057 0.0122 0.034 Uiso 1 1 calc R . .
C29 C 0.9625(10) 0.7625(8) 0.1191(5) 0.028(2) Uani 1 1 d . . .
H29A H 0.9873 0.6853 0.1118 0.033 Uiso 1 1 calc R . .
H29B H 1.0491 0.7958 0.1038 0.033 Uiso 1 1 calc R . .
C30 C 0.8854(9) 0.7021(8) 0.2571(6) 0.028(2) Uani 1 1 d . . .
C31 C 0.8637(10) 0.7533(8) 0.3242(6) 0.031(3) Uani 1 1 d . . .
H31 H 0.8373 0.7229 0.3740 0.037 Uiso 1 1 calc R . .
C32 C 0.8870(10) 0.8558(8) 0.3059(6) 0.029(2) Uani 1 1 d . . .
C33 C 0.8751(10) 0.5899(7) 0.2408(6) 0.032(2) Uani 1 1 d . . .
H33A H 0.8070 0.5912 0.2016 0.047 Uiso 1 1 calc R . .
H33B H 0.8422 0.5510 0.2883 0.047 Uiso 1 1 calc R . .
H33C H 0.9695 0.5542 0.2220 0.047 Uiso 1 1 calc R . .
C34 C 0.8837(12) 0.9443(9) 0.3558(6) 0.042(3) Uani 1 1 d . . .
H34A H 0.9797 0.9637 0.3547 0.063 Uiso 1 1 calc R . .
H34B H 0.8522 0.9217 0.4089 0.063 Uiso 1 1 calc R . .
H34C H 0.8169 1.0062 0.3370 0.063 Uiso 1 1 calc R . .
C35 C 0.1766(13) 0.5179(10) 0.5006(7) 0.051(3) Uani 1 1 d . . .
H35 H 0.1142 0.5842 0.4970 0.062 Uiso 1 1 calc R . .
C36 C 0.3140(14) 0.3730(11) 0.4358(9) 0.073(4) Uani 1 1 d . . .
H36A H 0.3425 0.3522 0.4883 0.109 Uiso 1 1 calc R . .
H36B H 0.3978 0.3876 0.4020 0.109 Uiso 1 1 calc R . .
H36C H 0.2739 0.3148 0.4166 0.109 Uiso 1 1 calc R . .
C37 C 0.1576(13) 0.5119(11) 0.3642(6) 0.055(3) Uani 1 1 d . . .
H37A H 0.0789 0.5702 0.3740 0.083 Uiso 1 1 calc R . .
H37B H 0.1230 0.4574 0.3376 0.083 Uiso 1 1 calc R . .
H37C H 0.2351 0.5397 0.3319 0.083 Uiso 1 1 calc R . .
F1 F 1.0046(8) 1.2009(7) 0.4842(4) 0.076(3) Uani 1 1 d . . .
F2 F 0.3659(7) 0.7203(7) 0.4897(4) 0.066(2) Uani 1 1 d . . .
N1 N 0.7516(8) 1.2260(6) 0.0809(4) 0.0266(19) Uani 1 1 d . . .
N2 N 0.9451(8) 1.2574(6) 0.1212(4) 0.0227(18) Uani 1 1 d . . .
N3 N 0.5238(8) 1.1821(6) 0.2034(4) 0.0266(19) Uani 1 1 d . . .
N4 N 0.5156(8) 1.0792(6) 0.2340(5) 0.031(2) Uani 1 1 d . . .
N5 N 0.5141(8) 0.7183(6) 0.1248(4) 0.0228(18) Uani 1 1 d . . .
N6 N 0.7175(8) 0.7569(6) 0.0817(4) 0.0263(19) Uani 1 1 d . . .
N7 N 0.9200(7) 0.7768(6) 0.2003(4) 0.0246(19) Uani 1 1 d . . .
N8 N 0.9206(8) 0.8709(6) 0.2288(5) 0.028(2) Uani 1 1 d . . .
N9 N 0.2356(8) 0.4865(6) 0.1112(5) 0.0265(19) Uani 1 1 d . . .
N10 N 0.2412(9) 0.9906(6) 0.0818(5) 0.031(2) Uani 1 1 d . . .
N11 N 0.2101(9) 0.4652(8) 0.4364(5) 0.042(2) Uani 1 1 d . . .
O1 O 0.2256(9) 0.4821(8) 0.1824(4) 0.073(3) Uani 1 1 d . . .
O2 O 0.1245(7) 0.5000(5) 0.0751(4) 0.0342(17) Uani 1 1 d . . .
O3 O 0.3559(7) 0.4799(5) 0.0748(4) 0.0338(17) Uani 1 1 d . . .
O4 O 0.3412(7) 1.0318(6) 0.0469(4) 0.0378(18) Uani 1 1 d . . .
O5 O 0.2295(8) 0.9852(6) 0.1566(4) 0.049(2) Uani 1 1 d . . .
O6 O 0.1516(7) 0.9566(6) 0.0466(4) 0.0417(19) Uani 1 1 d . . .
O7 O 0.2215(10) 0.4857(7) 0.5638(5) 0.066(3) Uani 1 1 d . . .

loop_
_atom_site_aniso_label
_atom_site_aniso_U_11
_atom_site_aniso_U_22
_atom_site_aniso_U_33
_atom_site_aniso_U_23
_atom_site_aniso_U_13
_atom_site_aniso_U_12
Ag1 0.0262(4) 0.0260(5) 0.0434(5) 0.0026(4) -0.0109(4) -0.0046(3)
Ag2 0.0237(4) 0.0280(5) 0.0448(5) -0.0073(4) 0.0022(4) -0.0046(3)
C1 0.028(4) 0.031(4) 0.044(4) -0.020(4) -0.019(3) 0.002(3)
C2 0.039(6) 0.024(6) 0.025(5) 0.003(4) -0.005(5) -0.003(5)
C3 0.030(6) 0.024(6) 0.039(6) 0.003(5) 0.000(5) -0.009(5)
C4 0.007(4) 0.024(5) 0.044(5) -0.012(4) 0.002(4) -0.006(3)
C5 0.019(5) 0.032(6) 0.029(6) -0.013(5) 0.003(4) -0.009(4)
C6 0.032(6) 0.069(9) 0.039(7) -0.004(6) -0.013(5) 0.008(6)
C7 0.040(7) 0.084(10) 0.033(7) -0.001(7) -0.012(6) 0.017(7)
C8 0.034(7) 0.074(9) 0.036(7) -0.012(6) -0.001(5) -0.001(6)
C9 0.028(6) 0.065(8) 0.038(7) -0.015(6) -0.003(5) 0.019(6)
C10 0.042(7) 0.043(7) 0.045(7) -0.010(6) -0.005(6) 0.008(6)
C11 0.018(5) 0.039(6) 0.021(5) -0.010(5) -0.004(4) -0.001(4)
C12 0.015(5) 0.025(6) 0.052(7) -0.008(5) -0.006(5) -0.004(4)
C13 0.015(5) 0.029(6) 0.048(7) -0.010(5) 0.005(5) -0.003(4)
C14 0.023(5) 0.044(7) 0.036(6) -0.011(5) 0.000(5) 0.001(5)
C15 0.017(5) 0.034(6) 0.040(7) 0.001(5) 0.001(4) 0.005(4)
C16 0.035(6) 0.041(7) 0.047(7) -0.011(5) -0.007(5) -0.010(5)
C17 0.042(7) 0.035(7) 0.046(7) 0.003(5) 0.011(6) -0.001(5)
C18 0.025(5) 0.021(5) 0.039(6) 0.006(5) -0.001(5) -0.007(4)
C19 0.032(6) 0.029(6) 0.034(6) -0.002(5) -0.009(5) -0.002(5)
C20 0.041(6) 0.023(6) 0.025(5) -0.012(4) -0.006(5) -0.003(5)
C21 0.015(5) 0.043(6) 0.036(6) 0.001(5) 0.000(4) -0.010(4)
C22 0.013(5) 0.040(6) 0.040(6) 0.006(5) 0.000(4) -0.015(5)
C23 0.024(6) 0.040(7) 0.046(7) -0.001(5) -0.007(5) 0.006(5)
C24 0.028(6) 0.069(8) 0.032(6) 0.009(6) -0.010(5) 0.003(6)
C25 0.028(6) 0.072(9) 0.037(7) 0.011(6) -0.010(5) -0.009(6)
C26 0.028(6) 0.071(9) 0.042(7) 0.000(6) 0.013(5) 0.006(6)
C27 0.028(6) 0.049(7) 0.036(7) 0.006(6) -0.002(5) -0.001(5)
C28 0.019(5) 0.034(6) 0.032(6) 0.003(5) 0.001(4) -0.007(4)
C29 0.018(5) 0.034(6) 0.028(6) 0.006(5) 0.003(4) -0.003(4)
C30 0.011(5) 0.035(6) 0.034(6) 0.013(5) -0.002(4) -0.005(4)
C31 0.030(6) 0.039(6) 0.027(6) 0.005(5) -0.013(5) -0.009(5)
C32 0.016(5) 0.033(6) 0.040(7) -0.006(5) -0.004(4) 0.001(4)
C33 0.026(5) 0.027(6) 0.041(6) 0.004(5) -0.005(5) -0.002(4)
C34 0.035(6) 0.037(7) 0.055(7) -0.012(6) -0.018(5) 0.002(5)
C35 0.049(8) 0.053(8) 0.046(8) -0.003(7) -0.002(6) 0.013(6)
C36 0.045(8) 0.065(10) 0.105(12) -0.030(9) -0.002(8) 0.012(7)
C37 0.050(8) 0.074(9) 0.046(7) -0.011(7) -0.010(6) -0.016(7)
F1 0.053(5) 0.136(7) 0.030(4) -0.019(4) -0.004(3) 0.020(5)
F2 0.046(4) 0.110(6) 0.038(4) 0.000(4) -0.006(3) 0.003(4)
N1 0.026(4) 0.035(5) 0.020(4) -0.003(4) -0.006(3) -0.006(4)
N2 0.021(4) 0.023(4) 0.024(4) -0.002(3) -0.002(3) -0.003(3)
N3 0.023(4) 0.030(5) 0.030(5) -0.008(4) -0.004(4) -0.008(4)
N4 0.021(4) 0.032(5) 0.040(5) -0.004(4) 0.006(4) -0.009(4)
N5 0.022(4) 0.017(4) 0.030(5) -0.001(4) -0.005(3) -0.007(3)
N6 0.020(4) 0.033(5) 0.028(4) 0.000(4) -0.010(4) -0.004(4)
N7 0.009(4) 0.028(5) 0.034(5) 0.001(4) -0.001(3) 0.005(3)
N8 0.019(4) 0.027(5) 0.037(5) 0.005(4) -0.013(4) -0.001(4)
N9 0.018(4) 0.035(5) 0.031(5) -0.004(4) -0.004(4) -0.013(4)
N10 0.024(5) 0.027(5) 0.039(6) 0.003(4) -0.007(4) 0.002(4)
N11 0.035(5) 0.055(6) 0.032(5) 0.001(5) -0.008(4) 0.001(5)
O1 0.052(6) 0.147(10) 0.028(5) -0.004(5) -0.006(4) -0.035(6)
O2 0.026(4) 0.042(4) 0.037(4) -0.002(3) -0.004(3) -0.010(3)
O3 0.021(4) 0.041(4) 0.040(4) -0.003(3) -0.001(3) -0.009(3)
O4 0.023(4) 0.047(5) 0.046(5) -0.001(4) 0.001(3) -0.018(3)
O5 0.046(5) 0.058(6) 0.041(5) 0.003(4) -0.002(4) -0.002(4)
O6 0.029(4) 0.061(5) 0.040(4) -0.005(4) -0.006(3) -0.022(4)
O7 0.074(6) 0.075(6) 0.041(5) 0.000(5) -0.010(5) 0.017(5)

loop_
_geom_bond_atom_site_label_1
_geom_bond_atom_site_label_2
_geom_bond_distance
_geom_bond_site_symmetry_2
_geom_bond_publ_flag
Ag1 C1 2.013(10) . ?
Ag1 N8 2.132(7) . ?
Ag2 C18 2.061(10) . ?
Ag2 N4 2.126(8) . ?
C1 N1 1.385(11) . ?
C1 N2 1.402(12) . ?
C2 C3 1.345(13) . ?
C2 N1 1.361(11) . ?
C2 H2 0.9500 . ?
C3 N2 1.388(11) . ?
C3 H3 0.9500 . ?
C4 N2 1.475(11) . ?
C4 C5 1.476(13) . ?
C4 H4A 0.9900 . ?
C4 H4B 0.9900 . ?
C5 C10 1.369(14) . ?
C5 C6 1.386(14) . ?
C6 C7 1.369(15) . ?
C6 H6 0.9500 . ?
C7 C8 1.390(16) . ?
C7 H7 0.9500 . ?
C8 C9 1.367(15) . ?
C8 F1 1.374(12) . ?
C9 C10 1.384(15) . ?
C9 H9 0.9500 . ?
C10 H10 0.9500 . ?
C11 N1 1.460(11) . ?
C11 C12 1.533(13) . ?
C11 H11A 0.9900 . ?
C11 H11B 0.9900 . ?
C12 N3 1.440(12) . ?
C12 H12A 0.9900 . ?
C12 H12B 0.9900 . ?
C13 N3 1.331(13) . ?
C13 C14 1.399(14) . ?
C13 C16 1.493(14) . ?
C14 C15 1.388(15) . ?
C14 H14 0.9500 . ?
C15 N4 1.329(13) . ?
C15 C17 1.462(13) . ?
C16 H16A 0.9800 . ?
C16 H16B 0.9800 . ?
C16 H16C 0.9800 . ?
C17 H17A 0.9800 . ?
C17 H17B 0.9800 . ?
C17 H17C 0.9800 . ?
C18 N5 1.342(11) . ?
C18 N6 1.373(12) . ?
C19 C20 1.334(14) . ?
C19 N5 1.378(13) . ?
C19 H19 0.9500 . ?
C20 N6 1.369(12) . ?
C20 H20 0.9500 . ?
C21 N5 1.461(12) . ?
C21 C22 1.501(14) . ?
C21 H21A 0.9900 . ?
C21 H21B 0.9900 . ?
C22 C27 1.368(14) . ?
C22 C23 1.377(13) . ?
C23 C24 1.373(15) . ?
C23 H23 0.9500 . ?
C24 C25 1.389(16) . ?
C24 H24 0.9500 . ?
C25 F2 1.350(13) . ?
C25 C26 1.400(15) . ?
C26 C27 1.378(15) . ?
C26 H26 0.9500 . ?
C27 H27 0.9500 . ?
C28 N6 1.481(11) . ?
C28 C29 1.522(12) . ?
C28 H28A 0.9900 . ?
C28 H28B 0.9900 . ?
C29 N7 1.458(12) . ?
C29 H29A 0.9900 . ?
C29 H29B 0.9900 . ?
C30 N7 1.368(11) . ?
C30 C31 1.372(15) . ?
C30 C33 1.501(14) . ?
C31 C32 1.364(13) . ?
C31 H31 0.9500 . ?
C32 N8 1.358(12) . ?
C32 C34 1.478(14) . ?
C33 H33A 0.9800 . ?
C33 H33B 0.9800 . ?
C33 H33C 0.9800 . ?
C34 H34A 0.9800 . ?
C34 H34B 0.9800 . ?
C34 H34C 0.9800 . ?
C35 O7 1.229(13) . ?
C35 N11 1.345(14) . ?
C35 H35 0.9500 . ?
C36 N11 1.407(14) . ?
C36 H36A 0.9800 . ?
C36 H36B 0.9800 . ?
C36 H36C 0.9800 . ?
C37 N11 1.438(13) . ?
C37 H37A 0.9800 . ?
C37 H37B 0.9800 . ?
C37 H37C 0.9800 . ?
N3 N4 1.381(10) . ?
N7 N8 1.339(11) . ?
N9 O1 1.235(10) . ?
N9 O3 1.250(9) . ?
N9 O2 1.256(9) . ?
N10 O6 1.243(10) . ?
N10 O4 1.244(10) . ?
N10 O5 1.295(10) . ?
